data_7220220
loop_
_publ_author_name
'Pilkington, Melanie'
'Wang, Qiang'
'Zecchini, Matteo'
'Wallis, John D.'
'Wu, Yiliang'
'Rawson, Jeremy Michael'

_publ_section_title
;
 A family of unsymmetrical hydroxyl-substituted BEDT-TTF donors:
 syntheses, structures and preliminary thin film studies
;
_journal_name_full 'RSC Adv.'
_journal_paper_doi 10.1039/C5RA04568A
_journal_year 2015
_chemical_formula_moiety 'C11 H10 O S8, C10.58 H9.16 O S8'
_chemical_formula_sum 'C11 H10 O S8'
_chemical_formula_weight 414.67
_chemical_name_systematic
; 
(ethylenedithio)(2-hydroxypropylene-1,3-dithio)Tetrathiafulvalene 
;
_space_group_IT_number 2
_symmetry_cell_setting triclinic
_symmetry_space_group_name_Hall '-P 1'
_symmetry_space_group_name_H-M 'P -1'
_atom_sites_solution_hydrogens geom
_atom_sites_solution_primary direct
_atom_sites_solution_secondary difmap
_audit_creation_method SHELXL-97
_audit_update_record
;
2015-03-03 deposited with the CCDC.
2015-04-13 downloaded from the CCDC.
;
_cell_angle_alpha 89.607(7)
_cell_angle_beta 89.350(8)
_cell_angle_gamma 88.861(7)
_cell_formula_units_Z 4
_cell_length_a 6.5765(10)
_cell_length_b 15.314(2)
_cell_length_c 16.664(2)
_cell_measurement_reflns_used 6826
_cell_measurement_temperature 150(2)
_cell_measurement_theta_max 30.52
_cell_measurement_theta_min 2.78
_cell_volume 1677.8(4)
_computing_cell_refinement 'Bruker SMART'
_computing_data_collection 'Bruker SMART'
_computing_data_reduction 'Bruker SAINT'
_computing_structure_refinement 'SHELXL-97 (Sheldrick, 1997)'
_computing_structure_solution 'SHELXS-97 (Sheldrick, 1990)'
_diffrn_ambient_temperature 150(2)
_diffrn_measured_fraction_theta_full 0.978
_diffrn_measured_fraction_theta_max 0.978
_diffrn_measurement_device_type 'CCD area detector'
_diffrn_measurement_method 'phi and omega scans'
_diffrn_radiation_monochromator graphite
_diffrn_radiation_source 'fine-focus sealed tube'
_diffrn_radiation_type MoK\a
_diffrn_radiation_wavelength 0.71073
_diffrn_reflns_av_R_equivalents 0.0732
_diffrn_reflns_av_sigmaI/netI 0.0620
_diffrn_reflns_limit_h_max 9
_diffrn_reflns_limit_h_min -9
_diffrn_reflns_limit_k_max 21
_diffrn_reflns_limit_k_min -21
_diffrn_reflns_limit_l_max 20
_diffrn_reflns_limit_l_min -23
_diffrn_reflns_number 45625
_diffrn_reflns_theta_full 30.68
_diffrn_reflns_theta_max 30.68
_diffrn_reflns_theta_min 2.66
_exptl_absorpt_coefficient_mu 1.054
_exptl_absorpt_correction_T_max 0.745
_exptl_absorpt_correction_T_min 0.578
_exptl_absorpt_correction_type multi-scan
_exptl_absorpt_process_details Bruker-SADABS
_exptl_crystal_colour orange
_exptl_crystal_density_diffrn 1.642
_exptl_crystal_density_method 'not measured'
_exptl_crystal_description plate
_exptl_crystal_F_000 848
_exptl_crystal_size_max 0.32
_exptl_crystal_size_mid 0.10
_exptl_crystal_size_min 0.09
_platon_squeeze_details
;
;
_refine_diff_density_max 0.712
_refine_diff_density_min -0.637
_refine_diff_density_rms 0.115
_refine_ls_extinction_method none
_refine_ls_goodness_of_fit_ref 1.057
_refine_ls_hydrogen_treatment mixed
_refine_ls_matrix_type full
_refine_ls_number_parameters 386
_refine_ls_number_reflns 10176
_refine_ls_number_restraints 13
_refine_ls_restrained_S_all 1.057
_refine_ls_R_factor_all 0.0533
_refine_ls_R_factor_gt 0.0434
_refine_ls_shift/su_max 0.001
_refine_ls_shift/su_mean 0.000
_refine_ls_structure_factor_coef Fsqd
_refine_ls_weighting_details 'calc w=1/[\s^2^(Fo^2^)+(0.0583P)^2^+0.3203P] where P=(Fo^2^+2Fc^2^)/3'
_refine_ls_weighting_scheme calc
_refine_ls_wR_factor_gt 0.1113
_refine_ls_wR_factor_ref 0.1156
_reflns_number_gt 8407
_reflns_number_total 10176
_reflns_threshold_expression >2sigma(I)
_cod_data_source_file c5ra04568a2.cif
_cod_data_source_block i:\docume~1\struct~1\qwe72b2\qweb2y
_cod_original_sg_symbol_H-M P-1
_cod_database_code 7220220

loop_
_symmetry_equiv_pos_as_xyz
'x, y, z'
'-x, -y, -z'

loop_
_atom_site_label
_atom_site_type_symbol
_atom_site_fract_x
_atom_site_fract_y
_atom_site_fract_z
_atom_site_U_iso_or_equiv
_atom_site_adp_type
_atom_site_occupancy
_atom_site_symmetry_multiplicity
_atom_site_calc_flag
_atom_site_refinement_flags
_atom_site_disorder_assembly
_atom_site_disorder_group
S1 S 1.35288(10) 0.62385(5) 0.31826(4) 0.03604(16) Uani 1 1 d A . .
S2 S 0.86288(9) 0.71976(4) 0.30900(4) 0.03031(14) Uani 1 1 d A . .
S3 S 1.23928(7) 0.53806(3) 0.16954(3) 0.01736(11) Uani 1 1 d . . .
S4 S 0.82365(7) 0.61231(3) 0.16142(3) 0.01743(11) Uani 1 1 d . . .
S5 S 1.12200(7) 0.37315(3) 0.06917(3) 0.01947(11) Uani 1 1 d . A .
S6 S 0.70508(7) 0.44108(3) 0.04493(3) 0.01556(10) Uani 1 1 d . A .
S7 S 1.02271(8) 0.18868(3) 0.03300(4) 0.02428(12) Uani 1 1 d . A .
S8 S 0.54508(8) 0.26927(3) -0.00669(3) 0.02033(11) Uani 1 1 d . A .
S21 S 0.99224(9) 0.27976(4) 0.32233(4) 0.03224(15) Uani 1 1 d D . .
S22 S 0.49312(9) 0.36749(4) 0.33700(5) 0.04033(18) Uani 1 1 d D . .
S23 S 0.83689(7) 0.13968(3) 0.42546(3) 0.01825(11) Uani 1 1 d . . .
S24 S 0.41957(7) 0.21255(3) 0.44001(3) 0.01786(11) Uani 1 1 d . . .
S25 S 0.75879(7) 0.01653(3) 0.58281(3) 0.01423(10) Uani 1 1 d . B .
S26 S 0.34348(7) 0.08945(3) 0.59776(3) 0.01483(10) Uani 1 1 d . B .
S27 S 0.78354(7) -0.04277(3) 0.75337(3) 0.01828(11) Uani 1 1 d . B .
S28 S 0.30365(8) 0.04807(3) 0.77314(3) 0.01857(11) Uani 1 1 d . B .
O1 O 0.6925(3) 0.07720(10) -0.05016(11) 0.0323(4) Uani 1 1 d D . .
H1 H 0.642(4) 0.0346(12) -0.0737(16) 0.039 Uiso 1 1 d D . .
O2 O 0.5175(2) -0.07167(10) 0.90825(9) 0.0221(3) Uani 1 1 d . . .
H2 H 0.4181 -0.0611 0.9390 0.027 Uiso 1 1 calc R . .
C1 C 1.2419(6) 0.7074(3) 0.3824(3) 0.0474(14) Uani 0.789(8) 1 d PD A 3
H1A H 1.1685 0.6787 0.4273 0.057 Uiso 0.789(8) 1 calc PR A 3
H1B H 1.3527 0.7416 0.4057 0.057 Uiso 0.789(8) 1 calc PR A 3
C2 C 1.0960(5) 0.7695(2) 0.3398(3) 0.0389(11) Uani 0.789(8) 1 d PD A 3
H2A H 1.1653 0.7936 0.2917 0.047 Uiso 0.789(8) 1 calc PR A 3
H2B H 1.0619 0.8188 0.3759 0.047 Uiso 0.789(8) 1 calc PR A 3
C3 C 1.1599(3) 0.60526(13) 0.24981(12) 0.0190(4) Uani 1 1 d . A .
C4 C 0.9706(3) 0.63973(13) 0.24603(13) 0.0191(4) Uani 1 1 d . A .
C5 C 0.9912(3) 0.52641(12) 0.13353(12) 0.0152(4) Uani 1 1 d . A .
C6 C 0.9418(3) 0.45635(12) 0.09019(12) 0.0143(3) Uani 1 1 d . . .
C7 C 0.9400(3) 0.29775(12) 0.03873(13) 0.0174(4) Uani 1 1 d . . .
C8 C 0.7513(3) 0.32938(12) 0.02610(12) 0.0157(4) Uani 1 1 d . A .
C9 C 0.9903(4) 0.16236(15) -0.07220(16) 0.0321(6) Uani 1 1 d . . .
H9B H 1.0431 0.2113 -0.1049 0.039 Uiso 1 1 calc R A .
H9A H 1.0759 0.1101 -0.0845 0.039 Uiso 1 1 calc R . .
C10 C 0.7741(4) 0.14474(14) -0.09891(14) 0.0288(5) Uani 1 1 d . A .
H10 H 0.7846 0.1214 -0.1547 0.035 Uiso 1 1 calc R . .
C11 C 0.6332(4) 0.22474(15) -0.10224(14) 0.0295(5) Uani 1 1 d . . .
H11A H 0.5124 0.2096 -0.1338 0.035 Uiso 1 1 calc R A .
H11B H 0.7045 0.2714 -0.1320 0.035 Uiso 1 1 calc R . .
C21 C 0.9023(4) 0.38752(18) 0.2963(2) 0.0320(9) Uani 0.845(7) 1 d PD B 1
H21A H 0.9070 0.4248 0.3445 0.038 Uiso 0.845(7) 1 calc PR B 1
H21B H 0.9955 0.4124 0.2555 0.038 Uiso 0.845(7) 1 calc PR B 1
C22 C 0.6881(4) 0.3907(3) 0.2638(2) 0.0381(9) Uani 0.845(7) 1 d PD B 1
H22B H 0.6794 0.3480 0.2196 0.046 Uiso 0.845(7) 1 calc PR B 1
H22A H 0.6610 0.4495 0.2408 0.046 Uiso 0.845(7) 1 calc PR B 1
C21A C 0.855(2) 0.3529(9) 0.2571(7) 0.031(3) Uiso 0.155(7) 1 d PD B 2
H21C H 0.9543 0.3849 0.2236 0.038 Uiso 0.155(7) 1 calc PR B 2
H21D H 0.7719 0.3178 0.2207 0.038 Uiso 0.155(7) 1 calc PR B 2
C22A C 0.7166(17) 0.4187(8) 0.2990(11) 0.031(3) Uiso 0.155(7) 1 d PD B 2
H22C H 0.6775 0.4657 0.2608 0.038 Uiso 0.155(7) 1 calc PR B 2
H22D H 0.7902 0.4455 0.3438 0.038 Uiso 0.155(7) 1 calc PR B 2
C23 C 0.7852(3) 0.23988(12) 0.37651(13) 0.0187(4) Uani 1 1 d . B .
C24 C 0.5947(3) 0.27332(13) 0.38292(13) 0.0198(4) Uani 1 1 d . B .
C25 C 0.6066(3) 0.14075(12) 0.47893(12) 0.0137(3) Uani 1 1 d . B .
C26 C 0.5747(3) 0.09035(11) 0.54422(11) 0.0127(3) Uani 1 1 d . . .
C27 C 0.6417(3) 0.00908(12) 0.67802(11) 0.0148(4) Uani 1 1 d . . .
C28 C 0.4519(3) 0.04367(12) 0.68530(11) 0.0146(4) Uani 1 1 d . B .
C29 C 0.6278(3) -0.13415(13) 0.78278(12) 0.0189(4) Uani 1 1 d . . .
H29B H 0.5745 -0.1607 0.7335 0.023 Uiso 1 1 calc R B .
H29A H 0.7166 -0.1786 0.8090 0.023 Uiso 1 1 calc R . .
C30 C 0.4493(3) -0.11438(12) 0.83879(12) 0.0167(4) Uani 1 1 d . B .
H30 H 0.3970 -0.1721 0.8572 0.020 Uiso 1 1 calc R . .
C31 C 0.2707(3) -0.06599(14) 0.79994(13) 0.0197(4) Uani 1 1 d . . .
H31A H 0.1525 -0.0695 0.8371 0.024 Uiso 1 1 calc R B .
H31B H 0.2353 -0.0977 0.7506 0.024 Uiso 1 1 calc R . .

loop_
_atom_site_aniso_label
_atom_site_aniso_U_11
_atom_site_aniso_U_22
_atom_site_aniso_U_33
_atom_site_aniso_U_23
_atom_site_aniso_U_13
_atom_site_aniso_U_12
S1 0.0282(3) 0.0457(4) 0.0344(4) -0.0223(3) -0.0151(3) 0.0091(3)
S2 0.0236(3) 0.0306(3) 0.0370(3) -0.0214(3) -0.0002(2) 0.0018(2)
S3 0.0152(2) 0.0174(2) 0.0197(3) -0.00587(17) -0.00161(18) -0.00107(17)
S4 0.0182(2) 0.0137(2) 0.0204(3) -0.00368(17) -0.00307(19) 0.00148(17)
S5 0.0138(2) 0.0156(2) 0.0292(3) -0.00793(19) -0.00190(19) 0.00024(17)
S6 0.0150(2) 0.0140(2) 0.0177(2) -0.00266(16) -0.00298(18) 0.00057(16)
S7 0.0195(2) 0.0134(2) 0.0399(3) -0.0060(2) 0.0008(2) 0.00094(18)
S8 0.0172(2) 0.0194(2) 0.0248(3) -0.00461(19) -0.00151(19) -0.00541(18)
S21 0.0196(3) 0.0286(3) 0.0480(4) 0.0202(3) 0.0095(3) 0.0012(2)
S22 0.0241(3) 0.0296(3) 0.0663(5) 0.0317(3) 0.0093(3) 0.0083(2)
S23 0.0171(2) 0.0169(2) 0.0204(3) 0.00600(18) 0.00491(19) 0.00394(17)
S24 0.0147(2) 0.0179(2) 0.0208(3) 0.00677(18) 0.00053(18) 0.00248(17)
S25 0.0138(2) 0.0144(2) 0.0144(2) 0.00185(16) 0.00104(17) 0.00215(16)
S26 0.0130(2) 0.0164(2) 0.0149(2) 0.00246(16) 0.00104(17) 0.00300(16)
S27 0.0151(2) 0.0230(2) 0.0168(2) 0.00397(18) -0.00319(18) 0.00094(18)
S28 0.0207(2) 0.0194(2) 0.0153(2) 0.00130(17) 0.00514(19) 0.00364(18)
O1 0.0484(11) 0.0194(8) 0.0298(9) -0.0043(6) 0.0085(8) -0.0179(7)
O2 0.0281(8) 0.0236(7) 0.0149(7) -0.0018(6) -0.0010(6) -0.0035(6)
C1 0.038(2) 0.062(3) 0.042(2) -0.039(2) -0.0126(18) 0.0089(18)
C2 0.0297(17) 0.0279(17) 0.060(3) -0.0251(18) 0.0014(17) -0.0054(13)
C3 0.0235(10) 0.0158(9) 0.0179(10) -0.0064(7) -0.0046(8) -0.0012(7)
C4 0.0224(10) 0.0168(9) 0.0182(10) -0.0066(7) -0.0019(8) -0.0001(7)
C5 0.0151(9) 0.0139(8) 0.0166(9) -0.0005(7) -0.0012(7) 0.0010(7)
C6 0.0138(8) 0.0142(8) 0.0150(9) 0.0003(7) -0.0008(7) -0.0004(6)
C7 0.0158(9) 0.0126(8) 0.0240(11) -0.0060(7) 0.0002(8) -0.0031(7)
C8 0.0156(9) 0.0134(8) 0.0182(10) -0.0031(7) 0.0015(7) -0.0032(7)
C9 0.0377(13) 0.0201(10) 0.0385(14) -0.0115(9) 0.0201(11) -0.0085(9)
C10 0.0477(14) 0.0195(10) 0.0196(11) -0.0081(8) 0.0115(10) -0.0138(10)
C11 0.0459(14) 0.0229(11) 0.0201(11) -0.0035(8) -0.0050(10) -0.0096(10)
C21 0.0250(14) 0.0235(14) 0.047(2) 0.0176(13) 0.0057(13) -0.0013(10)
C22 0.0261(15) 0.046(2) 0.042(2) 0.0299(16) 0.0021(13) 0.0022(13)
C23 0.0183(9) 0.0149(9) 0.0230(10) 0.0067(7) 0.0002(8) -0.0012(7)
C24 0.0175(9) 0.0160(9) 0.0259(11) 0.0079(8) 0.0011(8) -0.0008(7)
C25 0.0137(8) 0.0127(8) 0.0145(9) 0.0013(6) 0.0016(7) 0.0002(6)
C26 0.0122(8) 0.0119(8) 0.0140(9) 0.0014(6) -0.0005(7) 0.0012(6)
C27 0.0163(9) 0.0155(8) 0.0126(9) 0.0012(6) -0.0014(7) 0.0002(7)
C28 0.0158(9) 0.0160(8) 0.0119(9) 0.0006(6) 0.0000(7) -0.0001(7)
C29 0.0251(10) 0.0155(9) 0.0162(10) 0.0011(7) 0.0000(8) 0.0020(7)
C30 0.0209(9) 0.0168(9) 0.0126(9) 0.0005(7) -0.0022(7) -0.0034(7)
C31 0.0172(9) 0.0250(10) 0.0170(10) 0.0018(8) 0.0007(8) -0.0032(8)

loop_
_atom_type_symbol
_atom_type_description
_atom_type_scat_dispersion_real
_atom_type_scat_dispersion_imag
_atom_type_scat_source
C C 0.0033 0.0016 'International Tables Vol C Tables 4.2.6.8 and 6.1.1.4'
H H 0.0000 0.0000 'International Tables Vol C Tables 4.2.6.8 and 6.1.1.4'
O O 0.0106 0.0060 'International Tables Vol C Tables 4.2.6.8 and 6.1.1.4'
S S 0.1246 0.1234 'International Tables Vol C Tables 4.2.6.8 and 6.1.1.4'

loop_
_geom_angle_atom_site_label_1
_geom_angle_atom_site_label_2
_geom_angle_atom_site_label_3
_geom_angle
C3 S1 C1 102.87(13)
C3 S1 C1A 96.9(5)
C1 S1 C1A 29.2(4)
C4 S2 C2 97.91(13)
C4 S2 C2A 102.6(4)
C2 S2 C2A 21.7(4)
C5 S3 C3 93.59(9)
C5 S4 C4 92.95(9)
C6 S5 C7 94.42(9)
C6 S6 C8 94.21(9)
C7 S7 C9 103.41(11)
C8 S8 C11 103.68(11)
C23 S21 C21A 98.0(6)
C23 S21 C21 101.41(11)
C21A S21 C21 29.2(5)
C24 S22 C22A 101.9(6)
C24 S22 C22 101.07(12)
C22A S22 C22 24.4(5)
C25 S23 C23 93.97(9)
C25 S24 C24 94.05(9)
C27 S25 C26 94.33(9)
C26 S26 C28 94.17(9)
C27 S27 C29 103.44(9)
C28 S28 C31 103.74(9)
C2 C1 S1 114.0(3)
C1 C2 S2 114.0(3)
C4 C3 S1 130.01(16)
C4 C3 S3 116.69(15)
S1 C3 S3 113.04(12)
C3 C4 S2 126.87(16)
C3 C4 S4 117.06(15)
S2 C4 S4 115.56(12)
C6 C5 S3 120.86(15)
C6 C5 S4 125.55(15)
S3 C5 S4 113.58(10)
C5 C6 S5 121.03(15)
C5 C6 S6 125.08(15)
S5 C6 S6 113.79(10)
C8 C7 S7 127.11(15)
C8 C7 S5 116.66(14)
S7 C7 S5 116.15(11)
C7 C8 S8 125.79(15)
C7 C8 S6 117.47(14)
S8 C8 S6 116.74(11)
C10 C9 S7 116.54(16)
O1 C10 C11 112.0(2)
O1 C10 C9 109.0(2)
C11 C10 C9 115.09(18)
C10 C11 S8 116.91(17)
C22 C21 S21 114.0(2)
C21 C22 S22 114.5(2)
C22A C21A S21 115.2(10)
C21A C22A S22 110.7(9)
C24 C23 S21 129.02(15)
C24 C23 S23 117.41(15)
S21 C23 S23 113.52(11)
C23 C24 S22 128.20(16)
C23 C24 S24 116.72(15)
S22 C24 S24 114.98(11)
C26 C25 S23 122.73(15)
C26 C25 S24 122.79(15)
S23 C25 S24 114.47(11)
C25 C26 S26 123.34(14)
C25 C26 S25 123.34(15)
S26 C26 S25 113.30(10)
C28 C27 S27 126.82(15)
C28 C27 S25 116.76(15)
S27 C27 S25 116.42(11)
C27 C28 S28 126.35(15)
C27 C28 S26 116.78(15)
S28 C28 S26 116.87(11)
C30 C29 S27 116.72(14)
O2 C30 C29 110.00(16)
O2 C30 C31 112.22(16)
C29 C30 C31 114.90(17)
C30 C31 S28 117.66(14)
C2A C1A S1 110.6(8)
C1A C2A S2 117.6(8)

loop_
_geom_bond_atom_site_label_1
_geom_bond_atom_site_label_2
_geom_bond_distance
S1 C3 1.745(2)
S1 C1 1.809(3)
S2 C4 1.752(2)
S2 C2 1.806(3)
S3 C5 1.758(2)
S3 C3 1.761(2)
S4 C5 1.7607(19)
S4 C4 1.776(2)
S5 C6 1.7571(19)
S5 C7 1.7609(19)
S6 C6 1.7578(19)
S6 C8 1.7611(19)
S7 C7 1.7492(19)
S7 C9 1.817(3)
S8 C8 1.7489(19)
S8 C11 1.821(2)
S21 C23 1.744(2)
S21 C21A 1.793(6)
S21 C21 1.794(3)
S22 C24 1.752(2)
S22 C22A 1.787(6)
S22 C22 1.798(3)
S23 C25 1.7483(19)
S23 C23 1.762(2)
S24 C25 1.7599(19)
S24 C24 1.762(2)
S25 C27 1.760(2)
S25 C26 1.7638(18)
S26 C26 1.7543(19)
S26 C28 1.7657(19)
S27 C27 1.7496(19)
S27 C29 1.812(2)
S28 C28 1.751(2)
S28 C31 1.816(2)
O1 C10 1.421(3)
O2 C30 1.415(2)
C1 C2 1.517(5)
C3 C4 1.345(3)
C5 C6 1.345(3)
C7 C8 1.341(3)
C9 C10 1.524(4)
C10 C11 1.522(3)
C21 C22 1.514(4)
C21A C22A 1.513(7)
C23 C24 1.347(3)
C25 C26 1.347(3)
C27 C28 1.350(3)
C29 C30 1.519(3)
C30 C31 1.525(3)

loop_
_platon_squeeze_void_nr
_platon_squeeze_void_average_x
_platon_squeeze_void_average_y
_platon_squeeze_void_average_z
_platon_squeeze_void_volume
_platon_squeeze_void_count_electrons
_platon_squeeze_void_content
1 -0.016 0.500 0.500 106 40 ' '
